data_7020222
loop_
_publ_author_name
'Sun, Wen-Hua'
'Song, Shengju'
'Li, Baixiang'
'Redshaw, Carl'
'Hao, Xiang'
'Li, Yue-Sheng'
'Wang, Fosong'

_publ_section_title
;
 Ethylene polymerization by 2-iminopyridylnickel halide complexes:
 synthesis, characterization and catalytic influence of the benzhydryl
 group.
;
_journal_issue 39
_journal_name_full 'Dalton transactions (Cambridge, England : 2003)'
_journal_page_first 11999
_journal_page_last 12010
_journal_paper_doi 10.1039/c2dt30989k
_journal_volume 41
_journal_year 2012
_chemical_formula_sum 'C78 H64 Br2 N4 Ni'
_chemical_formula_weight 1275.82
_chemical_name_systematic
;
?
;
_space_group_IT_number 2
_symmetry_cell_setting triclinic
_symmetry_space_group_name_Hall '-P 1'
_symmetry_space_group_name_H-M 'P -1'
_atom_sites_solution_hydrogens geom
_atom_sites_solution_primary direct
_atom_sites_solution_secondary difmap
_audit_creation_method SHELXL-97
_cell_angle_alpha 94.80(3)
_cell_angle_beta 112.89(3)
_cell_angle_gamma 93.79(3)
_cell_formula_units_Z 1
_cell_length_a 11.955(2)
_cell_length_b 12.075(2)
_cell_length_c 14.474(3)
_cell_measurement_reflns_used 17090
_cell_measurement_temperature 173(2)
_cell_measurement_theta_max 27.48
_cell_measurement_theta_min 1.54
_cell_volume 1907.0(8)
_computing_cell_refinement 'CrystalClear (Rigaku Inc., 2007)'
_computing_data_collection 'CrystalClear (Rigaku Inc., 2007)'
_computing_data_reduction 'CrystalClear (Rigaku Inc., 2007)'
_computing_molecular_graphics 'XP in Siemens SHELXTL (Sheldrick, 1994)'
_computing_publication_material 'SHELX97 (Sheldrick, 1997)'
_computing_structure_refinement 'SHELXL-97 (Sheldrick, 1997)'
_computing_structure_solution 'SHELXS-97 (Sheldrick, 1990)'
_diffrn_ambient_temperature 173(2)
_diffrn_measured_fraction_theta_full 0.992
_diffrn_measured_fraction_theta_max 0.992
_diffrn_measurement_device_type 'Saturn724+ CCD'
_diffrn_measurement_method '\w scans at fixed \c = 45\%'
_diffrn_radiation_monochromator graphite
_diffrn_radiation_source 'sealed tube'
_diffrn_radiation_type MoK\a
_diffrn_radiation_wavelength 0.71073
_diffrn_reflns_av_R_equivalents 0.0358
_diffrn_reflns_av_sigmaI/netI 0.0573
_diffrn_reflns_limit_h_max 15
_diffrn_reflns_limit_h_min -15
_diffrn_reflns_limit_k_max 15
_diffrn_reflns_limit_k_min -14
_diffrn_reflns_limit_l_max 18
_diffrn_reflns_limit_l_min -18
_diffrn_reflns_number 17090
_diffrn_reflns_theta_full 27.48
_diffrn_reflns_theta_max 27.48
_diffrn_reflns_theta_min 1.54
_diffrn_standards_decay_% none
_diffrn_standards_interval_count none
_diffrn_standards_interval_time none
_diffrn_standards_number none
_exptl_absorpt_coefficient_mu 1.342
_exptl_absorpt_correction_T_max 0.7217
_exptl_absorpt_correction_T_min 0.6027
_exptl_absorpt_correction_type empirical
_exptl_absorpt_process_details 'SADABS (Sheldrick, 1996)'
_exptl_crystal_colour yellow
_exptl_crystal_density_diffrn 1.111
_exptl_crystal_density_method 'not measured'
_exptl_crystal_description block
_exptl_crystal_F_000 658
_exptl_crystal_size_max 0.42
_exptl_crystal_size_mid 0.36
_exptl_crystal_size_min 0.26
_platon_squeeze_details ' ?'
_refine_diff_density_max 0.570
_refine_diff_density_min -0.552
_refine_diff_density_rms 0.109
_refine_ls_extinction_method none
_refine_ls_goodness_of_fit_ref 1.070
_refine_ls_hydrogen_treatment constr
_refine_ls_matrix_type full
_refine_ls_number_parameters 385
_refine_ls_number_reflns 8677
_refine_ls_number_restraints 0
_refine_ls_restrained_S_all 1.070
_refine_ls_R_factor_gt 0.0538
_refine_ls_shift/su_max 0.000
_refine_ls_shift/su_mean 0.000
_refine_ls_structure_factor_coef Fsqd
_refine_ls_weighting_details 'calc w=1/[\s^2^(Fo^2^)+(0.0679P)^2^+2.4735P] where P=(Fo^2^+2Fc^2^)/3'
_refine_ls_weighting_scheme calc
_refine_ls_wR_factor_gt 0.1486
_refine_ls_wR_factor_ref 0.1538
_reflns_number_gt 7192
_reflns_number_total 8677
_reflns_threshold_expression >2sigma(I)
_cod_data_source_file c2dt30989k.txt
_cod_data_source_block D7
_cod_depositor_comments
;
The following automatic conversions were performed:

'_symmetry_cell_setting' value 'Triclinic' changed to 'triclinic'
according to /home/saulius/struct/CIF-dictionaries/cif_core.dic
dictionary named 'cif_core.dic' version 2.4.2 from 2011-04-26.

Automatic conversion script
Id: cif_fix_values 1891 2012-01-12 08:04:46Z andrius 
;
_cod_original_cell_volume 1907.0(6)
_cod_original_sg_symbol_H-M P-1
_cod_original_formula_sum 'C78 H64 Br2 N4 Ni1'
_cod_database_code 7020222
_refine_ls_r_factor_ref 0.0635

loop_
_symmetry_equiv_pos_as_xyz
'x, y, z'
'-x, -y, -z'

loop_
_atom_site_label
_atom_site_type_symbol
_atom_site_fract_x
_atom_site_fract_y
_atom_site_fract_z
_atom_site_U_iso_or_equiv
_atom_site_adp_type
_atom_site_occupancy
_atom_site_symmetry_multiplicity
_atom_site_calc_flag
_atom_site_refinement_flags
Br1 Br -0.10671(3) -0.17368(3) 0.37525(2) 0.03096(12) Uani 1 1 d .
Ni1 Ni 0.0000 0.0000 0.5000 0.01950(13) Uani 1 2 d S
N1 N -0.1502(2) 0.0846(2) 0.4496(2) 0.0230(5) Uani 1 1 d .
N2 N 0.0295(2) 0.0888(2) 0.37747(18) 0.0184(5) Uani 1 1 d .
C1 C -0.2403(3) 0.0814(3) 0.4830(3) 0.0279(7) Uani 1 1 d .
H1A H -0.2383 0.0337 0.5307 0.033 Uiso 1 1 calc R
C2 C -0.3370(3) 0.1469(3) 0.4490(3) 0.0319(8) Uani 1 1 d .
H2A H -0.3992 0.1415 0.4724 0.038 Uiso 1 1 calc R
C3 C -0.3388(3) 0.2208(3) 0.3792(3) 0.0326(8) Uani 1 1 d .
H3A H -0.4006 0.2672 0.3565 0.039 Uiso 1 1 calc R
C4 C -0.2454(3) 0.2227(3) 0.3446(3) 0.0289(7) Uani 1 1 d .
H4A H -0.2448 0.2698 0.2971 0.035 Uiso 1 1 calc R
C5 C -0.1540(3) 0.1549(3) 0.3810(2) 0.0216(6) Uani 1 1 d .
C6 C -0.0553(3) 0.1537(3) 0.3449(2) 0.0218(6) Uani 1 1 d .
H6A H -0.0538 0.2006 0.2975 0.026 Uiso 1 1 calc R
C7 C 0.1150(3) 0.0871(3) 0.3288(2) 0.0202(6) Uani 1 1 d .
C8 C 0.0826(3) 0.0165(3) 0.2376(2) 0.0211(6) Uani 1 1 d .
C9 C 0.1683(3) 0.0111(3) 0.1943(2) 0.0231(6) Uani 1 1 d .
H9A H 0.1482 -0.0354 0.1343 0.028 Uiso 1 1 calc R
C10 C 0.2828(3) 0.0727(3) 0.2375(2) 0.0238(6) Uani 1 1 d .
C11 C 0.3092(3) 0.1444(3) 0.3249(2) 0.0217(6) Uani 1 1 d .
H11A H 0.3843 0.1879 0.3534 0.026 Uiso 1 1 calc R
C12 C 0.2272(3) 0.1538(2) 0.3715(2) 0.0205(6) Uani 1 1 d .
C13 C -0.0434(3) -0.0495(3) 0.1877(2) 0.0208(6) Uani 1 1 d .
H13A H -0.0617 -0.0762 0.2429 0.025 Uiso 1 1 calc R
C14 C 0.3738(3) 0.0641(3) 0.1893(3) 0.0321(8) Uani 1 1 d .
H14A H 0.4470 0.1123 0.2293 0.048 Uiso 1 1 calc R
H14B H 0.3395 0.0862 0.1226 0.048 Uiso 1 1 calc R
H14C H 0.3928 -0.0117 0.1854 0.048 Uiso 1 1 calc R
C15 C 0.2558(3) 0.2404(3) 0.4638(2) 0.0236(6) Uani 1 1 d .
H15A H 0.2173 0.2077 0.5053 0.028 Uiso 1 1 calc R
C16 C -0.1185(3) -0.1724(3) 0.0182(2) 0.0282(7) Uani 1 1 d .
H16A H -0.1704 -0.1197 -0.0113 0.034 Uiso 1 1 calc R
C17 C -0.1157(4) -0.2697(3) -0.0404(3) 0.0369(8) Uani 1 1 d .
H17A H -0.1677 -0.2826 -0.1084 0.044 Uiso 1 1 calc R
C18 C -0.0365(4) -0.3457(3) 0.0020(3) 0.0405(9) Uani 1 1 d .
H18A H -0.0326 -0.4086 -0.0380 0.049 Uiso 1 1 calc R
C19 C 0.0374(4) -0.3296(3) 0.1035(3) 0.0370(8) Uani 1 1 d .
H19A H 0.0899 -0.3822 0.1324 0.044 Uiso 1 1 calc R
C20 C 0.0331(3) -0.2340(3) 0.1629(3) 0.0300(7) Uani 1 1 d .
H20A H 0.0823 -0.2235 0.2316 0.036 Uiso 1 1 calc R
C21 C -0.0437(3) -0.1548(3) 0.1205(2) 0.0228(6) Uani 1 1 d .
C22 C -0.1435(3) 0.0234(3) 0.1359(2) 0.0251(7) Uani 1 1 d .
C23 C -0.2581(3) 0.0015(3) 0.1370(3) 0.0331(8) Uani 1 1 d .
H23A H -0.2734 -0.0588 0.1679 0.040 Uiso 1 1 calc R
C23A C -0.1249(3) 0.1122(3) 0.0858(3) 0.0315(7) Uani 1 1 d .
H23B H -0.0496 0.1266 0.0819 0.038 Uiso 1 1 calc R
C24 C -0.3511(4) 0.0685(4) 0.0924(3) 0.0472(11) Uani 1 1 d .
H24A H -0.4275 0.0529 0.0939 0.057 Uiso 1 1 calc R
C24A C -0.2159(4) 0.1787(4) 0.0421(3) 0.0444(10) Uani 1 1 d .
H24B H -0.2014 0.2380 0.0097 0.053 Uiso 1 1 calc R
C25 C -0.3292(4) 0.1573(4) 0.0464(3) 0.0500(11) Uani 1 1 d .
H25A H -0.3902 0.2032 0.0182 0.060 Uiso 1 1 calc R
C28 C 0.1965(3) 0.3463(3) 0.4329(3) 0.0249(6) Uani 1 1 d .
C29 C 0.1486(3) 0.3730(3) 0.3345(3) 0.0344(8) Uani 1 1 d .
H29A H 0.1552 0.3257 0.2831 0.041 Uiso 1 1 calc R
C30 C 0.0905(4) 0.4703(4) 0.3115(4) 0.0492(11) Uani 1 1 d .
H30A H 0.0564 0.4854 0.2447 0.059 Uiso 1 1 calc R
C31 C 0.0836(4) 0.5425(4) 0.3855(5) 0.0551(13) Uani 1 1 d .
H31A H 0.0475 0.6082 0.3702 0.066 Uiso 1 1 calc R
C32 C 0.1305(4) 0.5177(3) 0.4833(4) 0.0513(12) Uani 1 1 d .
H32A H 0.1243 0.5666 0.5338 0.062 Uiso 1 1 calc R
C33 C 0.1872(3) 0.4211(3) 0.5085(3) 0.0372(8) Uani 1 1 d .
H33A H 0.2189 0.4062 0.5753 0.045 Uiso 1 1 calc R
C34 C 0.3910(3) 0.2627(3) 0.5296(2) 0.0243(6) Uani 1 1 d .
C35 C 0.4669(3) 0.3459(3) 0.5146(2) 0.0255(7) Uani 1 1 d .
H35A H 0.4339 0.3895 0.4625 0.031 Uiso 1 1 calc R
C35A C 0.4450(4) 0.1991(3) 0.6087(3) 0.0379(9) Uani 1 1 d .
H35B H 0.3968 0.1435 0.6211 0.045 Uiso 1 1 calc R
C36 C 0.5900(3) 0.3647(3) 0.5755(3) 0.0350(8) Uani 1 1 d .
H36A H 0.6388 0.4211 0.5648 0.042 Uiso 1 1 calc R
C36A C 0.5677(4) 0.2171(4) 0.6686(3) 0.0465(10) Uani 1 1 d .
H36B H 0.6012 0.1730 0.7202 0.056 Uiso 1 1 calc R
C37 C 0.6412(4) 0.2987(4) 0.6533(3) 0.0428(10) Uani 1 1 d .
H37A H 0.7242 0.3103 0.6941 0.051 Uiso 1 1 calc R

loop_
_atom_site_aniso_label
_atom_site_aniso_U_11
_atom_site_aniso_U_22
_atom_site_aniso_U_33
_atom_site_aniso_U_23
_atom_site_aniso_U_13
_atom_site_aniso_U_12
Br1 0.0412(2) 0.02857(19) 0.02480(18) -0.00004(13) 0.01707(15) -0.00561(14)
Ni1 0.0190(3) 0.0207(3) 0.0202(3) 0.0025(2) 0.0091(2) 0.0031(2)
N1 0.0227(13) 0.0256(14) 0.0217(13) 0.0012(10) 0.0100(11) 0.0028(10)
N2 0.0161(12) 0.0205(12) 0.0185(12) 0.0013(9) 0.0070(10) 0.0006(9)
C1 0.0272(16) 0.0291(17) 0.0320(17) 0.0059(14) 0.0159(14) 0.0062(13)
C2 0.0258(17) 0.0365(19) 0.039(2) 0.0057(15) 0.0176(15) 0.0089(14)
C3 0.0229(16) 0.0356(19) 0.040(2) 0.0099(15) 0.0100(15) 0.0160(14)
C4 0.0357(18) 0.0236(16) 0.0309(17) 0.0068(13) 0.0155(15) 0.0075(13)
C5 0.0255(15) 0.0207(15) 0.0222(14) 0.0027(11) 0.0131(12) 0.0028(12)
C6 0.0249(15) 0.0213(15) 0.0209(14) 0.0041(11) 0.0107(12) 0.0006(12)
C7 0.0211(14) 0.0218(15) 0.0182(14) 0.0054(11) 0.0077(12) 0.0036(11)
C8 0.0209(15) 0.0235(15) 0.0185(14) 0.0055(11) 0.0070(12) 0.0013(12)
C9 0.0272(16) 0.0233(15) 0.0194(14) 0.0002(12) 0.0106(13) 0.0010(12)
C10 0.0234(15) 0.0256(16) 0.0256(16) 0.0057(12) 0.0128(13) 0.0024(12)
C11 0.0189(14) 0.0246(15) 0.0213(14) 0.0032(12) 0.0075(12) 0.0011(11)
C12 0.0244(15) 0.0188(14) 0.0196(14) 0.0036(11) 0.0099(12) 0.0021(11)
C13 0.0191(14) 0.0243(15) 0.0165(13) 0.0034(11) 0.0048(11) -0.0011(11)
C14 0.0270(17) 0.041(2) 0.0302(18) -0.0036(15) 0.0160(14) -0.0039(14)
C15 0.0245(15) 0.0252(16) 0.0220(15) -0.0002(12) 0.0118(13) -0.0037(12)
C16 0.0311(17) 0.0289(17) 0.0224(16) 0.0008(13) 0.0088(14) 0.0024(13)
C17 0.050(2) 0.035(2) 0.0210(16) -0.0038(14) 0.0119(16) -0.0036(17)
C18 0.055(2) 0.0252(18) 0.043(2) -0.0103(16) 0.026(2) -0.0034(16)
C19 0.041(2) 0.0262(18) 0.043(2) 0.0051(15) 0.0155(17) 0.0075(15)
C20 0.0260(17) 0.0308(18) 0.0299(17) 0.0026(14) 0.0079(14) 0.0029(13)
C21 0.0213(15) 0.0247(16) 0.0235(15) 0.0020(12) 0.0113(12) -0.0025(12)
C22 0.0232(15) 0.0287(17) 0.0195(15) -0.0029(12) 0.0055(12) 0.0024(12)
C23 0.0261(17) 0.039(2) 0.0330(18) -0.0020(15) 0.0123(15) 0.0009(14)
C23A 0.0291(17) 0.0330(19) 0.0305(18) 0.0050(14) 0.0092(15) 0.0050(14)
C24 0.0231(18) 0.073(3) 0.041(2) -0.004(2) 0.0088(16) 0.0118(18)
C24A 0.046(2) 0.044(2) 0.043(2) 0.0151(18) 0.0138(19) 0.0164(19)
C25 0.045(2) 0.057(3) 0.040(2) 0.001(2) 0.0067(19) 0.022(2)
C28 0.0192(14) 0.0217(15) 0.0337(17) 0.0007(13) 0.0112(13) 0.0002(11)
C29 0.037(2) 0.0303(18) 0.0371(19) 0.0069(15) 0.0149(16) 0.0047(15)
C30 0.042(2) 0.043(2) 0.060(3) 0.020(2) 0.013(2) 0.0076(18)
C31 0.034(2) 0.032(2) 0.101(4) 0.013(2) 0.027(3) 0.0103(17)
C32 0.045(2) 0.029(2) 0.087(4) -0.015(2) 0.038(3) -0.0022(17)
C33 0.0337(19) 0.034(2) 0.045(2) -0.0049(16) 0.0195(17) 0.0005(15)
C34 0.0269(16) 0.0200(15) 0.0242(15) -0.0006(12) 0.0094(13) -0.0016(12)
C35 0.0245(16) 0.0230(16) 0.0268(16) 0.0013(12) 0.0086(13) -0.0006(12)
C35A 0.044(2) 0.0316(19) 0.0308(19) 0.0067(15) 0.0075(16) -0.0046(16)
C36 0.0290(18) 0.0289(18) 0.043(2) -0.0026(15) 0.0120(16) -0.0009(14)
C36A 0.047(2) 0.045(2) 0.033(2) 0.0135(17) -0.0020(18) 0.0049(19)
C37 0.0254(18) 0.046(2) 0.040(2) -0.0050(18) -0.0020(16) 0.0011(16)

loop_
_atom_type_symbol
_atom_type_description
_atom_type_scat_dispersion_real
_atom_type_scat_dispersion_imag
_atom_type_scat_source
C C 0.0033 0.0016 'International Tables Vol C Tables 4.2.6.8 and 6.1.1.4'
H H 0.0000 0.0000 'International Tables Vol C Tables 4.2.6.8 and 6.1.1.4'
Br Br -0.2901 2.4595 'International Tables Vol C Tables 4.2.6.8 and 6.1.1.4'
N N 0.0061 0.0033 'International Tables Vol C Tables 4.2.6.8 and 6.1.1.4'
Ni Ni 0.3393 1.1124 'International Tables Vol C Tables 4.2.6.8 and 6.1.1.4'

loop_
_geom_angle_atom_site_label_1
_geom_angle_atom_site_label_2
_geom_angle_atom_site_label_3
_geom_angle
_geom_angle_site_symmetry_1
_geom_angle_site_symmetry_3
N1 Ni1 N1 180.000(1) . 2_556
N1 Ni1 N2 101.64(10) . 2_556
N1 Ni1 N2 78.36(10) 2_556 2_556
N1 Ni1 N2 78.36(10) . .
N1 Ni1 N2 101.64(10) 2_556 .
N2 Ni1 N2 180.0 2_556 .
N1 Ni1 Br1 93.25(8) . .
N1 Ni1 Br1 86.75(8) 2_556 .
N2 Ni1 Br1 88.64(7) 2_556 .
N2 Ni1 Br1 91.36(7) . .
N1 Ni1 Br1 86.75(8) . 2_556
N1 Ni1 Br1 93.25(8) 2_556 2_556
N2 Ni1 Br1 91.36(7) 2_556 2_556
N2 Ni1 Br1 88.64(7) . 2_556
Br1 Ni1 Br1 180.0 . 2_556
C1 N1 C5 118.0(3) . .
C1 N1 Ni1 125.8(2) . .
C5 N1 Ni1 116.0(2) . .
C6 N2 C7 116.0(3) . .
C6 N2 Ni1 107.81(19) . .
C7 N2 Ni1 136.19(19) . .
N1 C1 C2 122.6(3) . .
N1 C1 H1A 118.7 . .
C2 C1 H1A 118.7 . .
C1 C2 C3 118.9(3) . .
C1 C2 H2A 120.6 . .
C3 C2 H2A 120.6 . .
C4 C3 C2 117.9(3) . .
C4 C3 H3A 121.0 . .
C2 C3 H3A 121.0 . .
C5 C4 C3 119.7(3) . .
C5 C4 H4A 120.1 . .
C3 C4 H4A 120.1 . .
N1 C5 C4 122.8(3) . .
N1 C5 C6 116.1(3) . .
C4 C5 C6 121.0(3) . .
N2 C6 C5 121.2(3) . .
N2 C6 H6A 119.4 . .
C5 C6 H6A 119.4 . .
C12 C7 C8 120.8(3) . .
C12 C7 N2 120.8(3) . .
C8 C7 N2 118.4(3) . .
C9 C8 C7 117.9(3) . .
C9 C8 C13 121.6(3) . .
C7 C8 C13 120.4(3) . .
C10 C9 C8 122.5(3) . .
C10 C9 H9A 118.7 . .
C8 C9 H9A 118.7 . .
C11 C10 C9 117.8(3) . .
C11 C10 C14 121.0(3) . .
C9 C10 C14 121.2(3) . .
C10 C11 C12 122.3(3) . .
C10 C11 H11A 118.8 . .
C12 C11 H11A 118.8 . .
C11 C12 C7 118.5(3) . .
C11 C12 C15 120.8(3) . .
C7 C12 C15 120.5(3) . .
C22 C13 C8 112.7(3) . .
C22 C13 C21 113.9(2) . .
C8 C13 C21 112.2(3) . .
C22 C13 H13A 105.8 . .
C8 C13 H13A 105.8 . .
C21 C13 H13A 105.8 . .
C10 C14 H14A 109.5 . .
C10 C14 H14B 109.5 . .
H14A C14 H14B 109.5 . .
C10 C14 H14C 109.5 . .
H14A C14 H14C 109.5 . .
H14B C14 H14C 109.5 . .
C34 C15 C28 113.0(3) . .
C34 C15 C12 113.0(3) . .
C28 C15 C12 111.1(3) . .
C34 C15 H15A 106.4 . .
C28 C15 H15A 106.4 . .
C12 C15 H15A 106.4 . .
C21 C16 C17 119.9(3) . .
C21 C16 H16A 120.0 . .
C17 C16 H16A 120.0 . .
C18 C17 C16 120.2(3) . .
C18 C17 H17A 119.9 . .
C16 C17 H17A 119.9 . .
C17 C18 C19 120.3(3) . .
C17 C18 H18A 119.8 . .
C19 C18 H18A 119.8 . .
C18 C19 C20 119.7(4) . .
C18 C19 H19A 120.1 . .
C20 C19 H19A 120.1 . .
C21 C20 C19 120.6(3) . .
C21 C20 H20A 119.7 . .
C19 C20 H20A 119.7 . .
C20 C21 C16 119.2(3) . .
C20 C21 C13 119.0(3) . .
C16 C21 C13 121.8(3) . .
C23 C22 C23A 117.9(3) . .
C23 C22 C13 119.6(3) . .
C23A C22 C13 122.4(3) . .
C22 C23 C24 121.1(4) . .
C22 C23 H23A 119.5 . .
C24 C23 H23A 119.5 . .
C24A C23A C22 121.3(4) . .
C24A C23A H23B 119.4 . .
C22 C23A H23B 119.4 . .
C25 C24 C23 119.8(4) . .
C25 C24 H24A 120.1 . .
C23 C24 H24A 120.1 . .
C23A C24A C25 120.0(4) . .
C23A C24A H24B 120.0 . .
C25 C24A H24B 120.0 . .
C24 C25 C24A 119.9(4) . .
C24 C25 H25A 120.0 . .
C24A C25 H25A 120.0 . .
C29 C28 C33 117.8(3) . .
C29 C28 C15 124.3(3) . .
C33 C28 C15 117.9(3) . .
C28 C29 C30 120.9(4) . .
C28 C29 H29A 119.6 . .
C30 C29 H29A 119.6 . .
C31 C30 C29 120.6(4) . .
C31 C30 H30A 119.7 . .
C29 C30 H30A 119.7 . .
C30 C31 C32 119.3(4) . .
C30 C31 H31A 120.4 . .
C32 C31 H31A 120.4 . .
C31 C32 C33 121.5(4) . .
C31 C32 H32A 119.3 . .
C33 C32 H32A 119.3 . .
C32 C33 C28 119.9(4) . .
C32 C33 H33A 120.1 . .
C28 C33 H33A 120.1 . .
C35 C34 C35A 117.1(3) . .
C35 C34 C15 122.4(3) . .
C35A C34 C15 120.5(3) . .
C36 C35 C34 121.4(3) . .
C36 C35 H35A 119.3 . .
C34 C35 H35A 119.3 . .
C36A C35A C34 121.4(4) . .
C36A C35A H35B 119.3 . .
C34 C35A H35B 119.3 . .
C35 C36 C37 119.9(4) . .
C35 C36 H36A 120.0 . .
C37 C36 H36A 120.0 . .
C37 C36A C35A 121.0(4) . .
C37 C36A H36B 119.5 . .
C35A C36A H36B 119.5 . .
C36A C37 C36 119.1(4) . .
C36A C37 H37A 120.4 . .
C36 C37 H37A 120.4 . .

loop_
_geom_bond_atom_site_label_1
_geom_bond_atom_site_label_2
_geom_bond_distance
_geom_bond_site_symmetry_2
Br1 Ni1 2.5508(11) .
Ni1 N1 2.037(3) .
Ni1 N1 2.037(3) 2_556
Ni1 N2 2.275(3) 2_556
Ni1 N2 2.275(3) .
Ni1 Br1 2.5508(11) 2_556
N1 C1 1.340(4) .
N1 C5 1.349(4) .
N2 C6 1.289(4) .
N2 C7 1.449(4) .
C1 C2 1.396(5) .
C1 H1A 0.9300 .
C2 C3 1.398(5) .
C2 H2A 0.9300 .
C3 C4 1.389(5) .
C3 H3A 0.9300 .
C4 C5 1.373(5) .
C4 H4A 0.9300 .
C5 C6 1.465(4) .
C6 H6A 0.9300 .
C7 C12 1.400(4) .
C7 C8 1.411(4) .
C8 C9 1.396(4) .
C8 C13 1.524(4) .
C9 C10 1.393(4) .
C9 H9A 0.9300 .
C10 C11 1.385(4) .
C10 C14 1.508(4) .
C11 C12 1.396(4) .
C11 H11A 0.9300 .
C12 C15 1.536(4) .
C13 C22 1.524(4) .
C13 C21 1.534(4) .
C13 H13A 0.9800 .
C14 H14A 0.9600 .
C14 H14B 0.9600 .
C14 H14C 0.9600 .
C15 C34 1.514(5) .
C15 C28 1.519(5) .
C15 H15A 0.9800 .
C16 C21 1.389(5) .
C16 C17 1.401(5) .
C16 H16A 0.9300 .
C17 C18 1.368(6) .
C17 H17A 0.9300 .
C18 C19 1.378(6) .
C18 H18A 0.9300 .
C19 C20 1.397(5) .
C19 H19A 0.9300 .
C20 C21 1.382(5) .
C20 H20A 0.9300 .
C22 C23 1.384(5) .
C22 C23A 1.395(5) .
C23 C24 1.398(6) .
C23 H23A 0.9300 .
C23A C24A 1.376(5) .
C23A H23B 0.9300 .
C24 C25 1.371(7) .
C24 H24A 0.9300 .
C24A C25 1.389(7) .
C24A H24B 0.9300 .
C25 H25A 0.9300 .
C28 C29 1.389(5) .
C28 C33 1.402(5) .
C29 C30 1.402(5) .
C29 H29A 0.9300 .
C30 C31 1.356(7) .
C30 H30A 0.9300 .
C31 C32 1.372(8) .
C31 H31A 0.9300 .
C32 C33 1.392(6) .
C32 H32A 0.9300 .
C33 H33A 0.9300 .
C34 C35 1.396(5) .
C34 C35A 1.398(5) .
C35 C36 1.381(5) .
C35 H35A 0.9300 .
C35A C36A 1.374(6) .
C35A H35B 0.9300 .
C36 C37 1.398(6) .
C36 H36A 0.9300 .
C36A C37 1.366(6) .
C36A H36B 0.9300 .
C37 H37A 0.9300 .

loop_
_geom_torsion_atom_site_label_1
_geom_torsion_atom_site_label_2
_geom_torsion_atom_site_label_3
_geom_torsion_atom_site_label_4
_geom_torsion
_geom_torsion_site_symmetry_1
N1 Ni1 N1 C1 -162(83) 2_556
N2 Ni1 N1 C1 -1.5(3) 2_556
N2 Ni1 N1 C1 178.5(3) .
Br1 Ni1 N1 C1 87.8(3) .
Br1 Ni1 N1 C1 -92.2(3) 2_556
N1 Ni1 N1 C5 13(83) 2_556
N2 Ni1 N1 C5 174.2(2) 2_556
N2 Ni1 N1 C5 -5.8(2) .
Br1 Ni1 N1 C5 -96.5(2) .
Br1 Ni1 N1 C5 83.5(2) 2_556
N1 Ni1 N2 C6 5.4(2) .
N1 Ni1 N2 C6 -174.6(2) 2_556
N2 Ni1 N2 C6 175(100) 2_556
Br1 Ni1 N2 C6 98.4(2) .
Br1 Ni1 N2 C6 -81.6(2) 2_556
N1 Ni1 N2 C7 -172.8(3) .
N1 Ni1 N2 C7 7.2(3) 2_556
N2 Ni1 N2 C7 -3(100) 2_556
Br1 Ni1 N2 C7 -79.8(3) .
Br1 Ni1 N2 C7 100.2(3) 2_556
C5 N1 C1 C2 0.5(5) .
Ni1 N1 C1 C2 176.1(3) .
N1 C1 C2 C3 -1.5(5) .
C1 C2 C3 C4 1.9(5) .
C2 C3 C4 C5 -1.3(5) .
C1 N1 C5 C4 0.2(5) .
Ni1 N1 C5 C4 -175.9(3) .
C1 N1 C5 C6 -178.6(3) .
Ni1 N1 C5 C6 5.3(4) .
C3 C4 C5 N1 0.3(5) .
C3 C4 C5 C6 179.0(3) .
C7 N2 C6 C5 174.1(3) .
Ni1 N2 C6 C5 -4.5(3) .
N1 C5 C6 N2 0.0(4) .
C4 C5 C6 N2 -178.8(3) .
C6 N2 C7 C12 96.2(3) .
Ni1 N2 C7 C12 -85.7(4) .
C6 N2 C7 C8 -84.0(4) .
Ni1 N2 C7 C8 94.1(3) .
C12 C7 C8 C9 3.2(4) .
N2 C7 C8 C9 -176.6(3) .
C12 C7 C8 C13 -175.6(3) .
N2 C7 C8 C13 4.6(4) .
C7 C8 C9 C10 -0.3(5) .
C13 C8 C9 C10 178.5(3) .
C8 C9 C10 C11 -2.3(5) .
C8 C9 C10 C14 179.4(3) .
C9 C10 C11 C12 2.0(5) .
C14 C10 C11 C12 -179.7(3) .
C10 C11 C12 C7 0.8(5) .
C10 C11 C12 C15 -175.5(3) .
C8 C7 C12 C11 -3.5(4) .
N2 C7 C12 C11 176.3(3) .
C8 C7 C12 C15 172.9(3) .
N2 C7 C12 C15 -7.4(4) .
C9 C8 C13 C22 -103.8(3) .
C7 C8 C13 C22 74.9(4) .
C9 C8 C13 C21 26.3(4) .
C7 C8 C13 C21 -155.0(3) .
C11 C12 C15 C34 -32.1(4) .
C7 C12 C15 C34 151.6(3) .
C11 C12 C15 C28 96.2(3) .
C7 C12 C15 C28 -80.0(3) .
C21 C16 C17 C18 -2.2(6) .
C16 C17 C18 C19 2.7(6) .
C17 C18 C19 C20 -1.3(6) .
C18 C19 C20 C21 -0.7(6) .
C19 C20 C21 C16 1.3(5) .
C19 C20 C21 C13 -178.5(3) .
C17 C16 C21 C20 0.2(5) .
C17 C16 C21 C13 179.9(3) .
C22 C13 C21 C20 -172.1(3) .
C8 C13 C21 C20 58.4(4) .
C22 C13 C21 C16 8.1(4) .
C8 C13 C21 C16 -121.3(3) .
C8 C13 C22 C23 -144.1(3) .
C21 C13 C22 C23 86.7(4) .
C8 C13 C22 C23A 36.5(4) .
C21 C13 C22 C23A -92.8(4) .
C23A C22 C23 C24 -2.2(5) .
C13 C22 C23 C24 178.4(3) .
C23 C22 C23A C24A 2.5(5) .
C13 C22 C23A C24A -178.1(3) .
C22 C23 C24 C25 0.2(6) .
C22 C23A C24A C25 -0.7(6) .
C23 C24 C25 C24A 1.6(7) .
C23A C24A C25 C24 -1.3(7) .
C34 C15 C28 C29 113.6(4) .
C12 C15 C28 C29 -14.7(4) .
C34 C15 C28 C33 -67.7(4) .
C12 C15 C28 C33 164.0(3) .
C33 C28 C29 C30 -1.5(5) .
C15 C28 C29 C30 177.2(3) .
C28 C29 C30 C31 2.4(6) .
C29 C30 C31 C32 -2.2(7) .
C30 C31 C32 C33 1.3(7) .
C31 C32 C33 C28 -0.4(6) .
C29 C28 C33 C32 0.5(5) .
C15 C28 C33 C32 -178.2(3) .
C28 C15 C34 C35 -37.3(4) .
C12 C15 C34 C35 90.0(4) .
C28 C15 C34 C35A 142.9(3) .
C12 C15 C34 C35A -89.8(4) .
C35A C34 C35 C36 -0.1(5) .
C15 C34 C35 C36 -180.0(3) .
C35 C34 C35A C36A -0.6(6) .
C15 C34 C35A C36A 179.3(4) .
C34 C35 C36 C37 0.8(5) .
C34 C35A C36A C37 0.6(7) .
C35A C36A C37 C36 0.1(7) .
C35 C36 C37 C36A -0.8(6) .

loop_
_platon_squeeze_void_nr
_platon_squeeze_void_average_x
_platon_squeeze_void_average_y
_platon_squeeze_void_average_z
_platon_squeeze_void_volume
_platon_squeeze_void_count_electrons
1 -0.230 0.594 0.026 488.1 -1.6
